data_9001493
loop_
_publ_author_name
'Kampf, A. R.'

_publ_section_title
;Beryllophosphate chains in the structures of fransoletite, parafransoletite,
 and ehrleite and some general comments on beryllophosphate linkages
;
_journal_name_full 'American Mineralogist'
_journal_page_first 848
_journal_page_last 856
_journal_volume 77
_journal_year 1992
_chemical_formula_sum 'Be2 Ca3 H10 O20 P4'
_chemical_name_mineral Fransoletite
_space_group_IT_number 14
_symmetry_space_group_name_Hall '-P 2yab'
_symmetry_space_group_name_H-M 'P 1 21/a 1'
_cell_angle_alpha 90
_cell_angle_beta 96.519
_cell_angle_gamma 90
_cell_formula_units_Z 2
_cell_length_a 7.3482
_cell_length_b 15.0522
_cell_length_c 7.0685
_cell_volume 776.768
_database_code_amcsd 0001531
_exptl_crystal_density_diffrn 2.532
_cod_original_formula_sum 'Ca3 Be2 P4 O20 H10'
_cod_database_code 9001493

loop_
_space_group_symop_operation_xyz
x,y,z
1/2+x,1/2-y,z
1/2-x,1/2+y,-z
-x,-y,-z

loop_
_atom_site_label
_atom_site_fract_x
_atom_site_fract_y
_atom_site_fract_z
_atom_site_U_iso_or_equiv
_atom_site_type_symbol
_atom_site_attached_hydrogens
Ca1 0.63650 0.19680 0.95080 0.00975 Ca 0
Ca2 0.00000 0.00000 0.00000 0.01570 Ca 0
Be 0.63280 0.21050 0.44810 0.00760 Be 0
P1 0.97410 0.15140 0.64700 0.00684 P 0
P2 0.29030 0.15200 0.23220 0.00583 P 0
O1 0.92720 0.14300 0.85060 0.01140 O 0
O-h2 0.09930 0.06900 0.61140 0.01393 O 0
O3 0.09050 0.23590 0.63860 0.01267 O 0
O4 0.80280 0.14860 0.49590 0.00633 O 0
O5 0.34510 0.17110 0.03460 0.01267 O 0
O6 0.15610 0.22840 0.26520 0.01393 O 0
O7 0.18860 0.06350 0.24360 0.01267 O 0
O8 0.45580 0.14650 0.38500 0.01013 O 0
OW1 0.52340 0.06310 0.75150 0.01393 O 0
OW2 0.73900 0.06250 0.14450 0.01520 O 0
H 0.10800 0.06300 0.48400 0.04053 H 0
H1a 0.42500 0.08800 0.71000 0.04053 H 0
H1b 0.58100 0.02300 0.75600 0.04053 H 0
H2a 0.76100 0.08600 0.24400 0.04053 H 0
H2b 0.71800 0.99700 0.12100 0.04053 H 0

loop_
_cod_changelog_entry_id
_cod_changelog_entry_author
_cod_changelog_entry_date
_cod_changelog_entry_text
1
;cod-tools version 3.8.0
Id: cif_guess_AMCSD_atom_types 9574 2023-05-10 09:00:05Z saulius
;
2023-05-10T18:47:19+03:00
;Derived atom types and hydrogen counts
from atom names that follow the AMCSD naming convention
(Wat == water, O-H == hydroxyl).
;

loop_
_cod_related_entry_id
_cod_related_entry_database
_cod_related_entry_code
1 AMCSD 0001531
